data_2241353
loop_
_publ_author_name
'Dai, Shangwei'
'Wang, Yifeng'

_publ_section_title
;
 Crystal structure of 1-bromo-4-methanesulfonyl-2,3-dimethylbenzene
;
_journal_coeditor_code PK2567
_journal_issue 12
_journal_name_full 'Acta Crystallographica Section E'
_journal_page_first o973
_journal_paper_doi 10.1107/S205698901502099X
_journal_volume 71
_journal_year 2015
_chemical_formula_iupac 'C9 H11 Br O2 S'
_chemical_formula_moiety 'C9 H11 Br O2 S'
_chemical_formula_sum 'C9 H11 Br O2 S'
_chemical_formula_weight 263.15
_chemical_name_systematic
;
1-Bromo-4-methanesulfonyl-2,3-dimethylbenzene
;
_space_group_IT_number 14
_symmetry_cell_setting monoclinic
_symmetry_space_group_name_Hall '-P 2ybc'
_symmetry_space_group_name_H-M 'P 1 21/c 1'
_atom_sites_solution_hydrogens geom
_atom_sites_solution_primary direct
_atom_sites_solution_secondary difmap
_audit_creation_method SHELXL-97
_cell_angle_alpha 90.00
_cell_angle_beta 100.956(15)
_cell_angle_gamma 90.00
_cell_formula_units_Z 4
_cell_length_a 8.808(8)
_cell_length_b 5.247(5)
_cell_length_c 22.66(2)
_cell_measurement_reflns_used 1424
_cell_measurement_temperature 296(2)
_cell_measurement_theta_max 23.98
_cell_measurement_theta_min 2.68
_cell_volume 1028.2(16)
_computing_cell_refinement
;
SAINT (Bruker, 2000)
;
_computing_data_collection
;
APEX2 (Bruker, 2000)
;
_computing_data_reduction
;
SAINT (Bruker, 2000)
;
_computing_molecular_graphics
;
XP in SHELXTL (Sheldrick, 2008)
;
_computing_publication_material
;
SHELXTL (Sheldrick, 2008)
;
_computing_structure_refinement
;
SHELXL97 (Sheldrick, 2008)
;
_computing_structure_solution
;
SHELXS97 (Sheldrick, 2008)
;
_diffrn_ambient_temperature 296(2)
_diffrn_measured_fraction_theta_full 0.996
_diffrn_measured_fraction_theta_max 0.996
_diffrn_measurement_device_type 'Bruker APEXII CCD'
_diffrn_measurement_method '\f and \w scans'
_diffrn_radiation_monochromator graphite
_diffrn_radiation_source 'fine-focus sealed tube'
_diffrn_radiation_type MoK\a
_diffrn_radiation_wavelength 0.71073
_diffrn_reflns_av_R_equivalents 0.0302
_diffrn_reflns_av_sigmaI/netI 0.0367
_diffrn_reflns_limit_h_max 10
_diffrn_reflns_limit_h_min -8
_diffrn_reflns_limit_k_max 6
_diffrn_reflns_limit_k_min -6
_diffrn_reflns_limit_l_max 26
_diffrn_reflns_limit_l_min -26
_diffrn_reflns_number 4866
_diffrn_reflns_theta_full 24.99
_diffrn_reflns_theta_max 24.99
_diffrn_reflns_theta_min 1.83
_exptl_absorpt_coefficient_mu 4.166
_exptl_absorpt_correction_T_max 0.6134
_exptl_absorpt_correction_T_min 0.4749
_exptl_absorpt_correction_type multi-scan
_exptl_absorpt_process_details
;
(SADABS; Krause <i>et al.</i>, 2015)
;
_exptl_crystal_colour yellow
_exptl_crystal_density_diffrn 1.700
_exptl_crystal_density_method 'not measured'
_exptl_crystal_description block
_exptl_crystal_F_000 528
_exptl_crystal_size_max 0.21
_exptl_crystal_size_mid 0.17
_exptl_crystal_size_min 0.13
_refine_diff_density_max 0.643
_refine_diff_density_min -0.477
_refine_ls_extinction_method none
_refine_ls_goodness_of_fit_ref 1.070
_refine_ls_hydrogen_treatment constr
_refine_ls_matrix_type full
_refine_ls_number_parameters 121
_refine_ls_number_reflns 1809
_refine_ls_number_restraints 0
_refine_ls_restrained_S_all 1.070
_refine_ls_R_factor_all 0.0632
_refine_ls_R_factor_gt 0.0408
_refine_ls_shift/su_max 0.001
_refine_ls_shift/su_mean 0.000
_refine_ls_structure_factor_coef Fsqd
_refine_ls_weighting_details 'calc w=1/[\s^2^(Fo^2^)+(0.0594P)^2^+0.1157P] where P=(Fo^2^+2Fc^2^)/3'
_refine_ls_weighting_scheme calc
_refine_ls_wR_factor_gt 0.1043
_refine_ls_wR_factor_ref 0.1113
_reflns_number_gt 1263
_reflns_number_total 1809
_reflns_threshold_expression I>2\s(I)
_cod_data_source_file pk2567sup1.cif
_cod_data_source_block I
_cod_original_cell_volume 1028.0(16)
_cod_original_sg_symbol_H-M 'P 21/c'
_cod_database_code 2241353

loop_
_symmetry_equiv_pos_as_xyz
'x, y, z'
'-x, y+1/2, -z+1/2'
'-x, -y, -z'
'x, -y-1/2, z-1/2'

loop_
_atom_site_type_symbol
_atom_site_label
_atom_site_fract_x
_atom_site_fract_y
_atom_site_fract_z
_atom_site_U_iso_or_equiv
_atom_site_adp_type
_atom_site_calc_flag
_atom_site_refinement_flags
_atom_site_occupancy
_atom_site_symmetry_multiplicity
Br Br1 1.20567(5) 1.24921(9) 0.36104(2) 0.0774(3) Uani d . 1 1
S S1 0.64891(11) 0.56778(19) 0.41420(4) 0.0485(3) Uani d . 1 1
C C4 0.7962(4) 0.7560(6) 0.39287(15) 0.0392(9) Uani d . 1 1
C C6 0.8938(4) 1.0673(7) 0.33261(14) 0.0391(8) Uani d . 1 1
C C1 1.0328(4) 1.0524(7) 0.37228(16) 0.0450(9) Uani d . 1 1
C C5 0.7718(4) 0.9127(6) 0.34188(14) 0.0354(8) Uani d . 1 1
O O2 0.5621(3) 0.4403(6) 0.36349(13) 0.0748(9) Uani d . 1 1
O O1 0.7180(4) 0.4133(7) 0.46413(14) 0.0822(10) Uani d . 1 1
C C9 0.5306(6) 0.7918(8) 0.4399(2) 0.0679(13) Uani d . 1 1
H H9A 0.4920 0.9096 0.4082 0.102 Uiso calc R 1 1
H H9B 0.5893 0.8827 0.4734 0.102 Uiso calc R 1 1
H H9C 0.4455 0.7065 0.4523 0.102 Uiso calc R 1 1
C C8 0.6225(4) 0.9180(8) 0.29757(16) 0.0528(10) Uani d . 1 1
H H8A 0.5540 0.7908 0.3081 0.079 Uiso calc R 1 1
H H8B 0.6418 0.8837 0.2580 0.079 Uiso calc R 1 1
H H8C 0.5757 1.0831 0.2981 0.079 Uiso calc R 1 1
C C3 0.9363(5) 0.7514(7) 0.43240(18) 0.0551(11) Uani d . 1 1
H H3 0.9490 0.6483 0.4664 0.066 Uiso calc R 1 1
C C2 1.0550(4) 0.8967(9) 0.42176(19) 0.0601(11) Uani d . 1 1
H H2 1.1505 0.8910 0.4477 0.072 Uiso calc R 1 1
C C7 0.8704(6) 1.2484(7) 0.28001(19) 0.0602(12) Uani d . 1 1
H H7A 0.9538 1.3692 0.2852 0.090 Uiso calc R 1 1
H H7B 0.7742 1.3373 0.2778 0.090 Uiso calc R 1 1
H H7C 0.8683 1.1543 0.2435 0.090 Uiso calc R 1 1

loop_
_atom_site_aniso_label
_atom_site_aniso_U_11
_atom_site_aniso_U_22
_atom_site_aniso_U_33
_atom_site_aniso_U_12
_atom_site_aniso_U_13
_atom_site_aniso_U_23
Br1 0.0506(3) 0.0762(4) 0.1110(5) -0.0200(2) 0.0293(3) 0.0004(3)
S1 0.0482(5) 0.0414(6) 0.0613(6) -0.0039(4) 0.0240(5) 0.0013(5)
C4 0.0371(19) 0.041(2) 0.042(2) -0.0012(16) 0.0123(16) -0.0033(17)
C6 0.045(2) 0.035(2) 0.0399(19) 0.0051(17) 0.0152(16) -0.0030(17)
C1 0.0328(19) 0.047(2) 0.057(2) -0.0052(16) 0.0142(17) -0.002(2)
C5 0.0373(18) 0.0315(19) 0.0385(19) 0.0038(16) 0.0096(15) -0.0045(16)
O2 0.0742(19) 0.065(2) 0.090(2) -0.0315(16) 0.0290(17) -0.0260(18)
O1 0.082(2) 0.077(2) 0.093(2) 0.0011(18) 0.0300(18) 0.0428(19)
C9 0.064(3) 0.061(3) 0.090(3) 0.000(2) 0.044(3) -0.011(2)
C8 0.047(2) 0.053(3) 0.053(2) 0.0019(19) -0.0024(18) 0.002(2)
C3 0.047(2) 0.064(3) 0.052(2) 0.005(2) 0.0045(19) 0.017(2)
C2 0.037(2) 0.073(3) 0.066(3) 0.001(2) 0.0010(19) 0.009(2)
C7 0.076(3) 0.047(3) 0.063(3) 0.001(2) 0.026(2) 0.013(2)

loop_
_atom_type_symbol
_atom_type_description
_atom_type_scat_dispersion_real
_atom_type_scat_dispersion_imag
_atom_type_scat_source
C C 0.0033 0.0016 'International Tables Vol C Tables 4.2.6.8 and 6.1.1.4'
H H 0.0000 0.0000 'International Tables Vol C Tables 4.2.6.8 and 6.1.1.4'
O O 0.0106 0.0060 'International Tables Vol C Tables 4.2.6.8 and 6.1.1.4'
S S 0.1246 0.1234 'International Tables Vol C Tables 4.2.6.8 and 6.1.1.4'
Br Br -0.2901 2.4595 'International Tables Vol C Tables 4.2.6.8 and 6.1.1.4'

loop_
_geom_angle_atom_site_label_1
_geom_angle_atom_site_label_2
_geom_angle_atom_site_label_3
_geom_angle
O2 S1 O1 117.1(2)
O2 S1 C9 108.9(2)
O1 S1 C9 108.0(2)
O2 S1 C4 110.59(17)
O1 S1 C4 107.95(19)
C9 S1 C4 103.3(2)
C5 C4 C3 121.6(3)
C5 C4 S1 123.2(3)
C3 C4 S1 115.1(3)
C1 C6 C5 119.0(3)
C1 C6 C7 121.5(3)
C5 C6 C7 119.5(3)
C6 C1 C2 122.6(3)
C6 C1 Br1 121.2(3)
C2 C1 Br1 116.2(3)
C4 C5 C6 117.6(3)
C4 C5 C8 122.8(3)
C6 C5 C8 119.5(3)
S1 C9 H9A 109.5
S1 C9 H9B 109.5
H9A C9 H9B 109.5
S1 C9 H9C 109.5
H9A C9 H9C 109.5
H9B C9 H9C 109.5
C5 C8 H8A 109.5
C5 C8 H8B 109.5
H8A C8 H8B 109.5
C5 C8 H8C 109.5
H8A C8 H8C 109.5
H8B C8 H8C 109.5
C2 C3 C4 120.0(4)
C2 C3 H3 120.0
C4 C3 H3 120.0
C3 C2 C1 119.1(4)
C3 C2 H2 120.4
C1 C2 H2 120.4
C6 C7 H7A 109.5
C6 C7 H7B 109.5
H7A C7 H7B 109.5
C6 C7 H7C 109.5
H7A C7 H7C 109.5
H7B C7 H7C 109.5

loop_
_geom_bond_atom_site_label_1
_geom_bond_atom_site_label_2
_geom_bond_distance
Br1 C1 1.896(4)
S1 O2 1.421(3)
S1 O1 1.430(3)
S1 C9 1.743(4)
S1 C4 1.770(3)
C4 C5 1.401(5)
C4 C3 1.380(5)
C6 C1 1.377(5)
C6 C5 1.393(5)
C6 C7 1.508(5)
C1 C2 1.371(5)
C5 C8 1.496(5)
C9 H9A 0.9600
C9 H9B 0.9600
C9 H9C 0.9600
C8 H8A 0.9600
C8 H8B 0.9600
C8 H8C 0.9600
C3 C2 1.352(5)
C3 H3 0.9300
C2 H2 0.9300
C7 H7A 0.9600
C7 H7B 0.9600
C7 H7C 0.9600

loop_
_geom_torsion_atom_site_label_1
_geom_torsion_atom_site_label_2
_geom_torsion_atom_site_label_3
_geom_torsion_atom_site_label_4
_geom_torsion
O2 S1 C4 C5 44.6(3)
O1 S1 C4 C5 173.9(3)
C9 S1 C4 C5 -71.8(3)
O2 S1 C4 C3 -139.5(3)
O1 S1 C4 C3 -10.2(3)
C9 S1 C4 C3 104.1(3)
C5 C6 C1 C2 -2.0(5)
C7 C6 C1 C2 177.3(4)
C5 C6 C1 Br1 178.0(2)
C7 C6 C1 Br1 -2.7(5)
C3 C4 C5 C6 -0.7(5)
S1 C4 C5 C6 174.9(2)
C3 C4 C5 C8 178.7(4)
S1 C4 C5 C8 -5.7(4)
C1 C6 C5 C4 2.3(5)
C7 C6 C5 C4 -177.0(3)
C1 C6 C5 C8 -177.2(3)
C7 C6 C5 C8 3.5(5)
C5 C4 C3 C2 -1.3(6)
S1 C4 C3 C2 -177.3(3)
C4 C3 C2 C1 1.7(6)
C6 C1 C2 C3 -0.1(6)
Br1 C1 C2 C3 180.0(3)

_cod_database_fobs_code 2241353
